data_1546236
loop_
_publ_author_name
'Long, Zhen'
'Wang, Zhigang'
'Zhou, Danni'
'Wan, Danyang'
'You, Jingsong'

_publ_section_title
;
 Rh(III)-Catalyzed Regio- and Chemoselective [4 + 1]-Annulation of Azoxy
 Compounds with Diazoesters for the Synthesis of 2H-Indazoles: Roles of
 the Azoxy Oxygen Atom.
;
_journal_issue 11
_journal_name_full 'Organic letters'
_journal_page_first 2777
_journal_page_last 2780
_journal_paper_doi 10.1021/acs.orglett.7b00631
_journal_volume 19
_journal_year 2017
_chemical_formula_moiety 'C22 H24 Cl N2 O Rh'
_chemical_formula_sum 'C22 H24 Cl N2 O Rh'
_chemical_formula_weight 470.79
_space_group_crystal_system monoclinic
_space_group_IT_number 14
_space_group_name_Hall '-P 2yn'
_space_group_name_H-M_alt 'P 1 21/n 1'
_symmetry_space_group_name_Hall '-P 2yn'
_symmetry_space_group_name_H-M 'P 1 21/n 1'
_atom_sites_solution_hydrogens geom
_atom_sites_solution_primary direct
_audit_creation_date 2016-07-20
_audit_creation_method
;
Olex2 1.2
(compiled 2016.02.19 svn.r3266 for OlexSys, GUI svn.r5155)
;
_cell_angle_alpha 90
_cell_angle_beta 93.0656(11)
_cell_angle_gamma 90
_cell_formula_units_Z 4
_cell_length_a 7.58618(9)
_cell_length_b 16.9757(2)
_cell_length_c 15.6843(2)
_cell_measurement_reflns_used 5223
_cell_measurement_temperature 294.39(10)
_cell_measurement_theta_max 72.4710
_cell_measurement_theta_min 5.2210
_cell_volume 2016.94(4)
_computing_cell_refinement
;
CrysAlisPro, Agilent Technologies,
Version 1.171.37.35 (release 13-08-2014 CrysAlis171 .NET)
(compiled Aug 13 2014,18:06:01)
;
_computing_data_collection
;
CrysAlisPro, Agilent Technologies,
Version 1.171.37.35 (release 13-08-2014 CrysAlis171 .NET)
(compiled Aug 13 2014,18:06:01)
;
_computing_data_reduction
;
CrysAlisPro, Agilent Technologies,
Version 1.171.37.35 (release 13-08-2014 CrysAlis171 .NET)
(compiled Aug 13 2014,18:06:01)
;
_computing_molecular_graphics 'Olex2 (Dolomanov et al., 2009)'
_computing_publication_material 'Olex2 (Dolomanov et al., 2009)'
_computing_structure_refinement 'ShelXL (Sheldrick, 2015)'
_computing_structure_solution 'ShelXT (Sheldrick, 2015)'
_diffrn_ambient_environment air
_diffrn_ambient_temperature 294.39(10)
_diffrn_detector 'CCD plate'
_diffrn_detector_area_resol_mean 15.9595
_diffrn_detector_type EosS2
_diffrn_measured_fraction_theta_full 1.000
_diffrn_measured_fraction_theta_max 1.000
_diffrn_measurement_details
;
#__ type_ start__ end____ width___ exp.time_
  1 omega   18.00  106.00   1.0000    3.7800
omega____ theta____ kappa____ phi______ frames
    -       36.4171   38.0000 -150.0000 88

#__ type_ start__ end____ width___ exp.time_
  2 omega  -35.00   66.00   1.0000    3.7800
omega____ theta____ kappa____ phi______ frames
    -       36.4171  -19.0000 -150.0000 101

#__ type_ start__ end____ width___ exp.time_
  3 omega  -31.00   53.00   1.0000    3.7800
omega____ theta____ kappa____ phi______ frames
    -       36.4171  -57.0000   30.0000 84

#__ type_ start__ end____ width___ exp.time_
  4 omega    1.00   75.00   1.0000    3.7800
omega____ theta____ kappa____ phi______ frames
    -       36.4171  -99.0000 -180.0000 74

#__ type_ start__ end____ width___ exp.time_
  5 omega    1.00   75.00   1.0000    3.7800
omega____ theta____ kappa____ phi______ frames
    -       36.4171  -99.0000  -90.0000 74

#__ type_ start__ end____ width___ exp.time_
  6 omega   23.00   90.00   1.0000    3.7800
omega____ theta____ kappa____ phi______ frames
    -       36.4171 -125.0000  -60.0000 67

#__ type_ start__ end____ width___ exp.time_
  7 omega   38.00   91.00   1.0000   15.1200
omega____ theta____ kappa____ phi______ frames
    -      108.0000  -30.0000  150.0000 53

#__ type_ start__ end____ width___ exp.time_
  8 omega   40.00   98.00   1.0000   15.1200
omega____ theta____ kappa____ phi______ frames
    -      108.0000  -45.0000  -90.0000 58

#__ type_ start__ end____ width___ exp.time_
  9 omega   38.00   91.00   1.0000   15.1200
omega____ theta____ kappa____ phi______ frames
    -      108.0000  -30.0000 -150.0000 53

#__ type_ start__ end____ width___ exp.time_
 10 omega   87.00  178.00   1.0000   15.1200
omega____ theta____ kappa____ phi______ frames
    -      108.0000   30.0000  -90.0000 91

#__ type_ start__ end____ width___ exp.time_
 11 omega   39.00  109.00   1.0000   15.1200
omega____ theta____ kappa____ phi______ frames
    -      108.0000  -94.0000  -90.0000 70

#__ type_ start__ end____ width___ exp.time_
 12 omega   38.00  116.00   1.0000   15.1200
omega____ theta____ kappa____ phi______ frames
    -      108.0000 -111.0000   90.0000 78

#__ type_ start__ end____ width___ exp.time_
 13 omega  100.00  178.00   1.0000   15.1200
omega____ theta____ kappa____ phi______ frames
    -      108.0000  111.0000  -90.0000 78

#__ type_ start__ end____ width___ exp.time_
 14 omega   38.00   91.00   1.0000   15.1200
omega____ theta____ kappa____ phi______ frames
    -      108.0000  -30.0000  -30.0000 53

#__ type_ start__ end____ width___ exp.time_
 15 omega   57.00  150.00   1.0000   15.1200
omega____ theta____ kappa____ phi______ frames
    -      108.0000  178.0000 -180.0000 93

#__ type_ start__ end____ width___ exp.time_
 16 omega   18.00   56.00   1.0000    3.7800
omega____ theta____ kappa____ phi______ frames
    -       36.4171   38.0000  -60.0000 38

#__ type_ start__ end____ width___ exp.time_
 17 omega   10.00  104.00   1.0000    3.7800
omega____ theta____ kappa____ phi______ frames
    -       36.4171   77.0000  -30.0000 94
;
_diffrn_measurement_device 'four-circle diffractometer'
_diffrn_measurement_device_type 'New Gemini, Dual, Cu at zero, EosS2'
_diffrn_measurement_method '\w scans'
_diffrn_orient_matrix_UB_11 -0.0462937000
_diffrn_orient_matrix_UB_12 -0.0643191000
_diffrn_orient_matrix_UB_13 0.0643965000
_diffrn_orient_matrix_UB_21 0.0629379000
_diffrn_orient_matrix_UB_22 -0.0637621000
_diffrn_orient_matrix_UB_23 -0.0613071000
_diffrn_orient_matrix_UB_31 0.1877807000
_diffrn_orient_matrix_UB_32 0.0055281000
_diffrn_orient_matrix_UB_33 0.0420805000
_diffrn_radiation_monochromator graphite
_diffrn_radiation_probe x-ray
_diffrn_radiation_type CuK\a
_diffrn_radiation_wavelength 1.54184
_diffrn_reflns_av_R_equivalents 0.0500
_diffrn_reflns_av_unetI/netI 0.0376
_diffrn_reflns_Laue_measured_fraction_full 1.000
_diffrn_reflns_Laue_measured_fraction_max 1.000
_diffrn_reflns_limit_h_max 9
_diffrn_reflns_limit_h_min -5
_diffrn_reflns_limit_k_max 20
_diffrn_reflns_limit_k_min -20
_diffrn_reflns_limit_l_max 18
_diffrn_reflns_limit_l_min -18
_diffrn_reflns_number 10815
_diffrn_reflns_point_group_measured_fraction_full 1.000
_diffrn_reflns_point_group_measured_fraction_max 1.000
_diffrn_reflns_theta_full 67.076
_diffrn_reflns_theta_max 67.076
_diffrn_reflns_theta_min 5.211
_diffrn_source 'Enhance (Cu) X-ray Source'
_exptl_absorpt_coefficient_mu 8.168
_exptl_absorpt_correction_T_max 1.00000
_exptl_absorpt_correction_T_min 0.23147
_exptl_absorpt_correction_type multi-scan
_exptl_absorpt_process_details
;
CrysAlisPro, Agilent Technologies,
Version 1.171.37.35 (release 13-08-2014 CrysAlis171 .NET)
(compiled Aug 13 2014,18:06:01)
Empirical absorption correction using spherical harmonics,
 implemented in SCALE3 ABSPACK scaling algorithm.
;
_exptl_crystal_colour 'clear reddish red'
_exptl_crystal_colour_lustre clear
_exptl_crystal_colour_modifier reddish
_exptl_crystal_colour_primary red
_exptl_crystal_density_diffrn 1.550
_exptl_crystal_description plate
_exptl_crystal_F_000 960
_exptl_crystal_size_max 0.5
_exptl_crystal_size_mid 0.3
_exptl_crystal_size_min 0.05
_refine_diff_density_max 1.079
_refine_diff_density_min -0.740
_refine_diff_density_rms 0.116
_refine_ls_extinction_method none
_refine_ls_goodness_of_fit_ref 1.036
_refine_ls_hydrogen_treatment constr
_refine_ls_matrix_type full
_refine_ls_number_parameters 249
_refine_ls_number_reflns 3603
_refine_ls_number_restraints 0
_refine_ls_restrained_S_all 1.036
_refine_ls_R_factor_all 0.0553
_refine_ls_R_factor_gt 0.0511
_refine_ls_shift/su_max 0.001
_refine_ls_shift/su_mean 0.000
_refine_ls_structure_factor_coef Fsqd
_refine_ls_weighting_details 'w=1/[\s^2^(Fo^2^)+(0.1041P)^2^+0.0173P] where P=(Fo^2^+2Fc^2^)/3'
_refine_ls_weighting_scheme calc
_refine_ls_wR_factor_gt 0.1379
_refine_ls_wR_factor_ref 0.1441
_reflns_Friedel_coverage 0.000
_reflns_number_gt 3158
_reflns_number_total 3603
_reflns_threshold_expression 'I > 2\s(I)'
_cod_data_source_file ol7b00631_si_002.cif
_cod_data_source_block lz-2316
_cod_database_code 1546236
_shelx_space_group_comment
;
The symmetry employed for this shelxl refinement is uniquely defined
by the following loop, which should always be used as a source of
symmetry information in preference to the above space-group names.
They are only intended as comments.
;
_reflns_odcompleteness_completeness 99.92
_reflns_odcompleteness_iscentric 1
_reflns_odcompleteness_theta 66.97
_olex2_refinement_description
;
1. Fixed Uiso
 At 1.2 times of:
  All C(H) groups
 At 1.5 times of:
  All C(H,H,H) groups
2.a Aromatic/amide H refined with riding coordinates:
 C00B(H00B), C00E(H00E), C00F(H00F), C00G(H00G), C00I(H00I), C00J(H00J),
 C00K(H00K), C00L(H00L), C00O(H00O)
2.b Idealised Me refined as rotating group:
 C00M(H00A,H00C,H00D), C00N(H00H,H00M,H00N), C00P(H00P,H00Q,H00R), C00Q(H00S,
 H00T,H00U), C00R(H00V,H00W,H00X)
;
_shelx_shelxl_version_number 2014/7
_olex2_date_sample_data_collection 2015-11-25
_olex2_submission_special_instructions 'No special instructions were received'

loop_
_space_group_symop_operation_xyz
'x, y, z'
'-x+1/2, y+1/2, -z+1/2'
'-x, -y, -z'
'x-1/2, -y-1/2, z-1/2'

loop_
_atom_site_label
_atom_site_type_symbol
_atom_site_fract_x
_atom_site_fract_y
_atom_site_fract_z
_atom_site_U_iso_or_equiv
_atom_site_adp_type
_atom_site_occupancy
_atom_site_site_symmetry_order
_atom_site_calc_flag
_atom_site_refinement_flags_posn
Rh01 Rh 0.49578(4) 0.62319(2) 0.73137(2) 0.04070(17) Uani 1 1 d .
Cl02 Cl 0.78810(16) 0.62812(8) 0.79633(8) 0.0626(4) Uani 1 1 d .
O003 O 0.7533(5) 0.6530(2) 0.5081(2) 0.0744(10) Uani 1 1 d .
N004 N 0.6722(5) 0.6301(2) 0.5707(2) 0.0509(9) Uani 1 1 d .
N005 N 0.5941(4) 0.6755(2) 0.6230(2) 0.0447(7) Uani 1 1 d .
C006 C 0.5742(5) 0.5285(2) 0.6633(2) 0.0448(8) Uani 1 1 d .
C007 C 0.5954(5) 0.7585(3) 0.6029(2) 0.0462(9) Uani 1 1 d .
C008 C 0.3134(6) 0.7091(3) 0.7925(3) 0.0578(11) Uani 1 1 d .
C009 C 0.6630(6) 0.5481(3) 0.5905(3) 0.0499(9) Uani 1 1 d .
C00A C 0.3362(6) 0.5791(3) 0.8296(3) 0.0519(10) Uani 1 1 d .
C00B C 0.6640(6) 0.8103(3) 0.6640(3) 0.0551(10) Uani 1 1 d .
H00B H 0.7131 0.7916 0.7157 0.066 Uiso 1 1 calc R
C00C C 0.2241(6) 0.6636(3) 0.7266(3) 0.0549(11) Uani 1 1 d .
C00D C 0.2308(5) 0.5827(3) 0.7515(3) 0.0486(9) Uani 1 1 d .
C00E C 0.5612(6) 0.4490(3) 0.6805(3) 0.0565(10) Uani 1 1 d .
H00E H 0.5021 0.4322 0.7277 0.068 Uiso 1 1 calc R
C00F C 0.5878(7) 0.9177(3) 0.5718(3) 0.0651(12) Uani 1 1 d .
H00F H 0.5866 0.9715 0.5609 0.078 Uiso 1 1 calc R
C00G C 0.5220(7) 0.7863(3) 0.5254(3) 0.0648(12) Uani 1 1 d .
H00G H 0.4767 0.7514 0.4841 0.078 Uiso 1 1 calc R
C00H C 0.3806(6) 0.6584(3) 0.8546(3) 0.0554(11) Uani 1 1 d .
C00I C 0.7401(7) 0.4935(3) 0.5380(3) 0.0648(12) Uani 1 1 d .
H00I H 0.7995 0.5093 0.4905 0.078 Uiso 1 1 calc R
C00J C 0.6588(7) 0.8903(3) 0.6475(4) 0.0624(12) Uani 1 1 d .
H00J H 0.7041 0.9256 0.6884 0.075 Uiso 1 1 calc R
C00K C 0.5175(9) 0.8659(3) 0.5109(4) 0.0741(15) Uani 1 1 d .
H00K H 0.4667 0.8853 0.4599 0.089 Uiso 1 1 calc R
C00L C 0.6361(8) 0.3940(3) 0.6276(4) 0.0693(14) Uani 1 1 d .
H00L H 0.6249 0.3407 0.6399 0.083 Uiso 1 1 calc R
C00M C 0.4827(8) 0.6795(4) 0.9361(3) 0.0853(18) Uani 1 1 d .
H00A H 0.5682 0.6391 0.9499 0.128 Uiso 1 1 calc GR
H00C H 0.4031 0.6839 0.9815 0.128 Uiso 1 1 calc GR
H00D H 0.5419 0.7288 0.9291 0.128 Uiso 1 1 calc GR
C00N C 0.3720(8) 0.5057(4) 0.8828(3) 0.0802(17) Uani 1 1 d .
H00H H 0.3361 0.4600 0.8503 0.120 Uiso 1 1 calc GR
H00M H 0.3067 0.5082 0.9335 0.120 Uiso 1 1 calc GR
H00N H 0.4959 0.5023 0.8984 0.120 Uiso 1 1 calc GR
C00O C 0.7251(8) 0.4159(3) 0.5587(3) 0.0739(15) Uani 1 1 d .
H00O H 0.7762 0.3777 0.5255 0.089 Uiso 1 1 calc R
C00P C 0.1361(7) 0.5158(4) 0.7070(4) 0.0748(15) Uani 1 1 d .
H00P H 0.1119 0.5291 0.6481 0.112 Uiso 1 1 calc GR
H00Q H 0.0270 0.5060 0.7335 0.112 Uiso 1 1 calc GR
H00R H 0.2085 0.4694 0.7110 0.112 Uiso 1 1 calc GR
C00Q C 0.1239(7) 0.6959(4) 0.6499(4) 0.0821(18) Uani 1 1 d .
H00S H 0.1912 0.7371 0.6253 0.123 Uiso 1 1 calc GR
H00T H 0.0131 0.7167 0.6665 0.123 Uiso 1 1 calc GR
H00U H 0.1027 0.6547 0.6088 0.123 Uiso 1 1 calc GR
C00R C 0.3185(9) 0.7985(3) 0.7945(5) 0.094(2) Uani 1 1 d .
H00V H 0.4256 0.8156 0.8243 0.141 Uiso 1 1 calc GR
H00W H 0.2189 0.8179 0.8235 0.141 Uiso 1 1 calc GR
H00X H 0.3142 0.8184 0.7372 0.141 Uiso 1 1 calc GR

loop_
_atom_site_aniso_label
_atom_site_aniso_U_11
_atom_site_aniso_U_22
_atom_site_aniso_U_33
_atom_site_aniso_U_23
_atom_site_aniso_U_13
_atom_site_aniso_U_12
Rh01 0.0368(3) 0.0468(2) 0.0391(2) -0.00117(9) 0.00784(15) 0.00504(10)
Cl02 0.0423(6) 0.0946(10) 0.0505(6) -0.0034(5) -0.0004(5) 0.0095(5)
O003 0.084(3) 0.084(2) 0.0581(18) 0.0049(18) 0.0320(18) 0.002(2)
N004 0.047(2) 0.065(2) 0.0413(17) -0.0020(14) 0.0096(16) 0.0026(15)
N005 0.0462(18) 0.0506(18) 0.0378(15) 0.0009(14) 0.0059(13) 0.0026(15)
C006 0.043(2) 0.047(2) 0.0448(18) -0.0055(16) 0.0043(16) 0.0092(16)
C007 0.042(2) 0.053(2) 0.0442(18) 0.0035(16) 0.0036(16) -0.0008(16)
C008 0.054(2) 0.054(2) 0.068(3) -0.008(2) 0.027(2) 0.0083(19)
C009 0.046(2) 0.058(2) 0.0456(19) -0.0089(18) 0.0019(17) 0.0102(18)
C00A 0.051(2) 0.059(2) 0.048(2) 0.0065(19) 0.0227(18) 0.008(2)
C00B 0.055(3) 0.064(3) 0.046(2) 0.0011(19) -0.0004(18) 0.001(2)
C00C 0.033(2) 0.073(3) 0.060(2) 0.010(2) 0.0159(18) 0.011(2)
C00D 0.0340(19) 0.054(2) 0.059(2) -0.0030(19) 0.0173(17) 0.0026(17)
C00E 0.061(3) 0.047(2) 0.061(2) -0.0016(19) 0.002(2) 0.0095(19)
C00F 0.076(3) 0.052(2) 0.067(3) 0.008(2) 0.003(2) -0.002(2)
C00G 0.078(3) 0.064(3) 0.050(2) 0.003(2) -0.011(2) -0.003(2)
C00H 0.052(2) 0.069(3) 0.047(2) -0.011(2) 0.0181(19) 0.003(2)
C00I 0.068(3) 0.076(3) 0.051(2) -0.012(2) 0.009(2) 0.011(2)
C00J 0.065(3) 0.057(3) 0.065(3) -0.004(2) 0.000(2) -0.006(2)
C00K 0.087(4) 0.072(3) 0.062(3) 0.013(2) -0.011(3) 0.000(3)
C00L 0.079(4) 0.057(3) 0.070(3) -0.013(2) -0.006(3) 0.014(3)
C00M 0.084(4) 0.119(5) 0.053(3) -0.027(3) 0.010(3) 0.002(4)
C00N 0.092(4) 0.084(4) 0.068(3) 0.027(3) 0.031(3) 0.025(3)
C00O 0.091(4) 0.068(3) 0.063(3) -0.022(2) 0.006(3) 0.025(3)
C00P 0.054(3) 0.076(3) 0.095(4) -0.020(3) 0.012(3) -0.008(2)
C00Q 0.055(3) 0.116(5) 0.077(3) 0.024(3) 0.015(3) 0.029(3)
C00R 0.106(5) 0.055(3) 0.126(5) -0.004(3) 0.064(4) 0.011(3)

loop_
_atom_type_symbol
_atom_type_description
_atom_type_scat_dispersion_real
_atom_type_scat_dispersion_imag
_atom_type_scat_source
C C 0.0181 0.0091 'International Tables Vol C Tables 4.2.6.8 and 6.1.1.4'
H H 0.0000 0.0000 'International Tables Vol C Tables 4.2.6.8 and 6.1.1.4'
Cl Cl 0.3639 0.7018 'International Tables Vol C Tables 4.2.6.8 and 6.1.1.4'
N N 0.0311 0.0180 'International Tables Vol C Tables 4.2.6.8 and 6.1.1.4'
O O 0.0492 0.0322 'International Tables Vol C Tables 4.2.6.8 and 6.1.1.4'
Rh Rh 0.0927 3.6045 'International Tables Vol C Tables 4.2.6.8 and 6.1.1.4'

loop_
_geom_angle_atom_site_label_1
_geom_angle_atom_site_label_2
_geom_angle_atom_site_label_3
_geom_angle
N005 Rh01 Cl02 88.20(10)
N005 Rh01 C008 108.91(16)
N005 Rh01 C00A 166.44(16)
N005 Rh01 C00C 102.54(15)
N005 Rh01 C00D 128.91(16)
N005 Rh01 C00H 139.42(17)
C006 Rh01 Cl02 87.77(12)
C006 Rh01 N005 77.40(15)
C006 Rh01 C008 159.23(18)
C006 Rh01 C00A 107.03(17)
C006 Rh01 C00C 122.33(18)
C006 Rh01 C00D 97.18(17)
C006 Rh01 C00H 143.13(18)
C008 Rh01 Cl02 111.81(14)
C00A Rh01 Cl02 104.62(13)
C00A Rh01 C008 62.52(17)
C00A Rh01 C00C 64.12(17)
C00A Rh01 C00D 38.72(18)
C00A Rh01 C00H 38.15(19)
C00C Rh01 Cl02 149.44(14)
C00C Rh01 C008 37.66(19)
C00C Rh01 C00H 62.14(18)
C00D Rh01 Cl02 142.80(13)
C00D Rh01 C008 63.17(16)
C00D Rh01 C00C 38.5(2)
C00D Rh01 C00H 63.36(18)
C00H Rh01 Cl02 91.08(13)
C00H Rh01 C008 35.61(18)
O003 N004 N005 125.1(4)
O003 N004 C009 120.5(4)
N005 N004 C009 114.4(4)
N004 N005 Rh01 117.3(3)
N004 N005 C007 115.8(3)
C007 N005 Rh01 126.8(3)
C009 C006 Rh01 114.0(3)
C00E C006 Rh01 130.0(3)
C00E C006 C009 115.8(4)
C00B C007 N005 118.5(4)
C00B C007 C00G 120.5(4)
C00G C007 N005 121.0(4)
C00C C008 Rh01 67.8(2)
C00C C008 C00R 124.4(5)
C00H C008 Rh01 71.6(2)
C00H C008 C00C 108.4(4)
C00H C008 C00R 127.0(5)
C00R C008 Rh01 129.7(4)
C006 C009 N004 116.2(4)
C00I C009 N004 119.6(4)
C00I C009 C006 124.2(5)
C00D C00A Rh01 71.4(2)
C00D C00A C00H 107.8(4)
C00D C00A C00N 125.7(5)
C00H C00A Rh01 74.7(2)
C00H C00A C00N 126.0(5)
C00N C00A Rh01 126.2(3)
C007 C00B H00B 120.4
C007 C00B C00J 119.3(4)
C00J C00B H00B 120.4
C008 C00C Rh01 74.6(2)
C008 C00C C00Q 125.7(5)
C00D C00C Rh01 70.5(2)
C00D C00C C008 108.3(4)
C00D C00C C00Q 125.6(5)
C00Q C00C Rh01 125.9(3)
C00A C00D Rh01 69.9(2)
C00A C00D C00P 126.9(5)
C00C C00D Rh01 71.0(2)
C00C C00D C00A 106.6(4)
C00C C00D C00P 126.4(5)
C00P C00D Rh01 126.9(3)
C006 C00E H00E 119.9
C006 C00E C00L 120.2(5)
C00L C00E H00E 119.9
C00J C00F H00F 119.8
C00J C00F C00K 120.4(5)
C00K C00F H00F 119.8
C007 C00G H00G 120.5
C00K C00G C007 119.0(5)
C00K C00G H00G 120.5
C008 C00H Rh01 72.8(2)
C008 C00H C00A 108.7(4)
C008 C00H C00M 127.4(5)
C00A C00H Rh01 67.2(2)
C00A C00H C00M 123.9(5)
C00M C00H Rh01 126.1(4)
C009 C00I H00I 121.3
C00O C00I C009 117.4(5)
C00O C00I H00I 121.3
C00B C00J H00J 119.8
C00F C00J C00B 120.4(5)
C00F C00J H00J 119.8
C00F C00K H00K 119.8
C00G C00K C00F 120.4(5)
C00G C00K H00K 119.8
C00E C00L H00L 119.0
C00O C00L C00E 121.9(5)
C00O C00L H00L 119.0
C00H C00M H00A 109.5
C00H C00M H00C 109.5
C00H C00M H00D 109.5
H00A C00M H00C 109.5
H00A C00M H00D 109.5
H00C C00M H00D 109.5
C00A C00N H00H 109.5
C00A C00N H00M 109.5
C00A C00N H00N 109.5
H00H C00N H00M 109.5
H00H C00N H00N 109.5
H00M C00N H00N 109.5
C00I C00O H00O 119.8
C00L C00O C00I 120.4(5)
C00L C00O H00O 119.8
C00D C00P H00P 109.5
C00D C00P H00Q 109.5
C00D C00P H00R 109.5
H00P C00P H00Q 109.5
H00P C00P H00R 109.5
H00Q C00P H00R 109.5
C00C C00Q H00S 109.5
C00C C00Q H00T 109.5
C00C C00Q H00U 109.5
H00S C00Q H00T 109.5
H00S C00Q H00U 109.5
H00T C00Q H00U 109.5
C008 C00R H00V 109.5
C008 C00R H00W 109.5
C008 C00R H00X 109.5
H00V C00R H00W 109.5
H00V C00R H00X 109.5
H00W C00R H00X 109.5

loop_
_geom_bond_atom_site_label_1
_geom_bond_atom_site_label_2
_geom_bond_distance
Rh01 Cl02 2.3919(12)
Rh01 N005 2.091(3)
Rh01 C006 2.037(4)
Rh01 C008 2.259(4)
Rh01 C00A 2.145(4)
Rh01 C00C 2.169(4)
Rh01 C00D 2.164(4)
Rh01 C00H 2.244(4)
O003 N004 1.248(5)
N004 N005 1.292(5)
N004 C009 1.429(6)
N005 C007 1.444(6)
C006 C009 1.396(6)
C006 C00E 1.381(6)
C007 C00B 1.382(6)
C007 C00G 1.392(6)
C008 C00C 1.432(7)
C008 C00H 1.377(7)
C008 C00R 1.517(7)
C009 C00I 1.389(6)
C00A C00D 1.428(7)
C00A C00H 1.438(7)
C00A C00N 1.517(7)
C00B H00B 0.9300
C00B C00J 1.383(7)
C00C C00D 1.428(8)
C00C C00Q 1.492(7)
C00D C00P 1.496(7)
C00E H00E 0.9300
C00E C00L 1.390(7)
C00F H00F 0.9300
C00F C00J 1.359(7)
C00F C00K 1.383(8)
C00G H00G 0.9300
C00G C00K 1.371(7)
C00H C00M 1.503(7)
C00I H00I 0.9300
C00I C00O 1.364(8)
C00J H00J 0.9300
C00K H00K 0.9300
C00L H00L 0.9300
C00L C00O 1.356(9)
C00M H00A 0.9600
C00M H00C 0.9600
C00M H00D 0.9600
C00N H00H 0.9600
C00N H00M 0.9600
C00N H00N 0.9600
C00O H00O 0.9300
C00P H00P 0.9600
C00P H00Q 0.9600
C00P H00R 0.9600
C00Q H00S 0.9600
C00Q H00T 0.9600
C00Q H00U 0.9600
C00R H00V 0.9600
C00R H00W 0.9600
C00R H00X 0.9600

loop_
_geom_torsion_atom_site_label_1
_geom_torsion_atom_site_label_2
_geom_torsion_atom_site_label_3
_geom_torsion_atom_site_label_4
_geom_torsion
Rh01 N005 C007 C00B 51.1(5)
Rh01 N005 C007 C00G -125.9(4)
Rh01 C006 C009 N004 -5.2(5)
Rh01 C006 C009 C00I 175.0(4)
Rh01 C006 C00E C00L -175.2(4)
Rh01 C008 C00C C00D 62.9(3)
Rh01 C008 C00C C00Q -123.4(5)
Rh01 C008 C00H C00A -57.8(3)
Rh01 C008 C00H C00M 122.7(5)
Rh01 C00A C00D C00C -61.9(3)
Rh01 C00A C00D C00P 121.7(4)
Rh01 C00A C00H C008 61.2(3)
Rh01 C00A C00H C00M -119.2(5)
Rh01 C00C C00D C00A 61.2(3)
Rh01 C00C C00D C00P -122.3(4)
O003 N004 N005 Rh01 -172.3(4)
O003 N004 N005 C007 3.4(6)
O003 N004 C009 C006 178.1(4)
O003 N004 C009 C00I -2.1(7)
N004 N005 C007 C00B -124.1(4)
N004 N005 C007 C00G 58.8(6)
N004 C009 C00I C00O -178.9(4)
N005 N004 C009 C006 -0.8(6)
N005 N004 C009 C00I 179.0(4)
N005 C007 C00B C00J -177.0(4)
N005 C007 C00G C00K 176.4(5)
C006 C009 C00I C00O 0.9(7)
C006 C00E C00L C00O 0.7(8)
C007 C00B C00J C00F -0.3(8)
C007 C00G C00K C00F 1.2(10)
C008 C00C C00D Rh01 -65.5(3)
C008 C00C C00D C00A -4.3(4)
C008 C00C C00D C00P 172.1(4)
C009 N004 N005 Rh01 6.4(5)
C009 N004 N005 C007 -177.8(3)
C009 C006 C00E C00L 0.9(6)
C009 C00I C00O C00L 0.8(8)
C00B C007 C00G C00K -0.5(8)
C00C C008 C00H Rh01 57.9(3)
C00C C008 C00H C00A 0.2(5)
C00C C008 C00H C00M -179.4(5)
C00D C00A C00H Rh01 -64.1(3)
C00D C00A C00H C008 -2.9(5)
C00D C00A C00H C00M 176.7(4)
C00E C006 C009 N004 178.1(4)
C00E C006 C009 C00I -1.7(6)
C00E C00L C00O C00I -1.6(9)
C00G C007 C00B C00J 0.1(7)
C00H C008 C00C Rh01 -60.3(3)
C00H C008 C00C C00D 2.6(5)
C00H C008 C00C C00Q 176.2(5)
C00H C00A C00D Rh01 66.3(3)
C00H C00A C00D C00C 4.4(4)
C00H C00A C00D C00P -172.0(4)
C00J C00F C00K C00G -1.5(10)
C00K C00F C00J C00B 1.0(9)
C00N C00A C00D Rh01 -121.7(4)
C00N C00A C00D C00C 176.4(4)
C00N C00A C00D C00P 0.0(7)
C00N C00A C00H Rh01 123.9(5)
C00N C00A C00H C008 -174.9(4)
C00N C00A C00H C00M 4.7(7)
C00Q C00C C00D Rh01 120.8(4)
C00Q C00C C00D C00A -178.0(4)
C00Q C00C C00D C00P -1.5(7)
C00R C008 C00C Rh01 123.9(5)
C00R C008 C00C C00D -173.2(4)
C00R C008 C00C C00Q 0.4(7)
C00R C008 C00H Rh01 -126.4(5)
C00R C008 C00H C00A 175.9(4)
C00R C008 C00H C00M -3.7(8)
